data_2240579
loop_
_publ_author_name
'Ikotun, Adebomi A.'
'Coogan, Micheal P.'
'Owoseni, Abimbola A.'
'Bhuvanesh, Nattamai'
'Egharevba, Gabriel O.'

_publ_section_title
;
 Crystal structure of tricarbonyltris(pyridine-\k<i>N</i>)rhenium(I)
 tetrafluoridoborate
;
_journal_coeditor_code SU5093
_journal_issue 5
_journal_name_full 'Acta Crystallographica Section E'
_journal_page_first m106
_journal_page_last m107
_journal_paper_doi 10.1107/S2056989015006180
_journal_volume 71
_journal_year 2015
_chemical_formula_iupac '[Re (C6 H5 N)3 (C O)3] B F4'
_chemical_formula_moiety 'C18 H15 N3 O3 Re +, B F4 -'
_chemical_formula_sum 'C18 H15 B F4 N3 O3 Re'
_chemical_formula_weight 594.34
_chemical_name_systematic
;
Tricarbonyltris(pyridine-\k<i>N</i>)rhenium(I)
tetrafluoridoborate
;
_space_group_IT_number 14
_symmetry_cell_setting monoclinic
_symmetry_space_group_name_Hall '-P 2ybc'
_symmetry_space_group_name_H-M 'P 1 21/c 1'
_atom_sites_solution_hydrogens geom
_atom_sites_solution_primary direct
_atom_sites_solution_secondary difmap
_audit_creation_method SHELXL-97
_cell_angle_alpha 90.00
_cell_angle_beta 97.317(9)
_cell_angle_gamma 90.00
_cell_formula_units_Z 4
_cell_length_a 8.1272(12)
_cell_length_b 18.718(3)
_cell_length_c 13.046(2)
_cell_measurement_reflns_used 2921
_cell_measurement_temperature 110(2)
_cell_measurement_theta_max 62.36
_cell_measurement_theta_min 4.15
_cell_volume 1968.5(5)
_computing_cell_refinement
;
SAINT (Bruker, 2004)
;
_computing_data_collection
;
APEX2 and <i>FRAMBO</i> (Bruker, 2004)
;
_computing_data_reduction
;
SAINT (Bruker, 2004)
;
_computing_molecular_graphics
;
X-SEED (Barbour, 2001)
;
_computing_publication_material
;
SHELXTL (Sheldrick, 2008) and PLATON (Spek, 2009)
;
_computing_structure_refinement
;
SHELXL97 (Sheldrick, 2008)
;
_computing_structure_solution
;
SHELXS97 (Sheldrick, 2008)
;
_diffrn_ambient_temperature 110(2)
_diffrn_measured_fraction_theta_full 0.991
_diffrn_measured_fraction_theta_max 0.991
_diffrn_measurement_device_type 'Bruker GADDS D8 Discover'
_diffrn_measurement_method 'phi and omega scans'
_diffrn_radiation_monochromator graphite
_diffrn_radiation_source 'fine-focus sealed tube'
_diffrn_radiation_type CuK\a
_diffrn_radiation_wavelength 1.54178
_diffrn_reflns_av_R_equivalents 0.0524
_diffrn_reflns_av_sigmaI/netI 0.0226
_diffrn_reflns_limit_h_max 9
_diffrn_reflns_limit_h_min -9
_diffrn_reflns_limit_k_max 21
_diffrn_reflns_limit_k_min -21
_diffrn_reflns_limit_l_max 14
_diffrn_reflns_limit_l_min -14
_diffrn_reflns_number 39315
_diffrn_reflns_theta_full 59.97
_diffrn_reflns_theta_max 59.97
_diffrn_reflns_theta_min 4.15
_diffrn_standards_decay_% 0
_diffrn_standards_interval_count 0
_diffrn_standards_number 0
_exptl_absorpt_coefficient_mu 12.658
_exptl_absorpt_correction_T_max 0.7859
_exptl_absorpt_correction_T_min 0.4308
_exptl_absorpt_correction_type multi-scan
_exptl_absorpt_process_details
;
(SADABS; Sheldrick, 2006)
;
_exptl_crystal_colour colourless
_exptl_crystal_density_diffrn 2.005
_exptl_crystal_density_method 'not measured'
_exptl_crystal_description block
_exptl_crystal_F_000 1136
_exptl_crystal_size_max 0.08
_exptl_crystal_size_mid 0.06
_exptl_crystal_size_min 0.02
_refine_diff_density_max 0.978
_refine_diff_density_min -0.976
_refine_ls_extinction_method none
_refine_ls_goodness_of_fit_ref 1.105
_refine_ls_hydrogen_treatment constr
_refine_ls_matrix_type full
_refine_ls_number_parameters 308
_refine_ls_number_reflns 2891
_refine_ls_number_restraints 172
_refine_ls_restrained_S_all 1.086
_refine_ls_R_factor_all 0.0267
_refine_ls_R_factor_gt 0.0234
_refine_ls_shift/su_max 0.001
_refine_ls_shift/su_mean 0.000
_refine_ls_structure_factor_coef Fsqd
_refine_ls_weighting_details 'calc w=1/[\s^2^(Fo^2^)+(0.0131P)^2^+6.6179P] where P=(Fo^2^+2Fc^2^)/3'
_refine_ls_weighting_scheme calc
_refine_ls_wR_factor_gt 0.0476
_refine_ls_wR_factor_ref 0.0481
_reflns_number_gt 2589
_reflns_number_total 2891
_reflns_threshold_expression >2sigma(I)
_cod_data_source_file su5093sup1.cf
_cod_data_source_block I
_cod_original_sg_symbol_Hall 'P 2ybc'
_cod_original_sg_symbol_H-M 'P 21/c'
_cod_database_code 2240579
_cod_database_fobs_code 2240579

loop_
_symmetry_equiv_pos_as_xyz
'x, y, z'
'-x, y+1/2, -z+1/2'
'-x, -y, -z'
'x, -y-1/2, z-1/2'

loop_
_atom_site_type_symbol
_atom_site_label
_atom_site_fract_x
_atom_site_fract_y
_atom_site_fract_z
_atom_site_U_iso_or_equiv
_atom_site_adp_type
_atom_site_calc_flag
_atom_site_refinement_flags
_atom_site_occupancy
_atom_site_symmetry_multiplicity
_atom_site_disorder_assembly
_atom_site_disorder_group
Re Re1 0.90696(2) 0.817237(10) 0.800171(15) 0.01465(7) Uani d . 1 1 . .
C C1 1.1344(6) 0.8090(2) 0.8614(3) 0.0212(10) Uani d . 1 1 . .
C C2 0.9740(5) 0.9040(2) 0.7377(3) 0.0188(10) Uani d . 1 1 . .
C C3 0.9626(5) 0.7679(2) 0.6806(4) 0.0187(10) Uani d . 1 1 . .
C C4 0.5751(6) 0.8920(2) 0.7123(3) 0.0209(10) Uani d . 1 1 . .
H H4A 0.6364 0.9327 0.7387 0.025 Uiso calc R 1 1 . .
C C5 0.4181(6) 0.9021(3) 0.6613(4) 0.0235(10) Uani d U 1 1 . .
H H5A 0.3714 0.9486 0.6534 0.028 Uiso calc R 1 1 . .
C C6 0.3314(6) 0.8441(3) 0.6224(4) 0.0253(10) Uani d U 1 1 . .
H H6A 0.2237 0.8500 0.5857 0.030 Uiso calc R 1 1 . .
C C7 0.3993(6) 0.7762(3) 0.6360(4) 0.0255(11) Uani d U 1 1 . .
H H7A 0.3388 0.7352 0.6100 0.031 Uiso calc R 1 1 . .
C C8 0.5569(5) 0.7699(2) 0.6884(3) 0.0190(10) Uani d . 1 1 . .
H H8A 0.6045 0.7236 0.6978 0.023 Uiso calc R 1 1 . .
C C9 0.7018(6) 0.7040(2) 0.9139(3) 0.0223(11) Uani d . 1 1 . .
H H9A 0.6199 0.7405 0.9073 0.027 Uiso calc R 1 1 . .
C C10 0.6690(6) 0.6415(2) 0.9644(3) 0.0226(11) Uani d . 1 1 . .
H H10A 0.5663 0.6355 0.9910 0.027 Uiso calc R 1 1 . .
C C11 0.7859(6) 0.5882(2) 0.9758(4) 0.0255(11) Uani d . 1 1 . .
H H11A 0.7674 0.5452 1.0112 0.031 Uiso calc R 1 1 . .
C C12 0.9321(6) 0.5994(2) 0.9336(4) 0.0246(11) Uani d . 1 1 . .
H H12A 1.0154 0.5635 0.9392 0.030 Uiso calc R 1 1 . .
C C13 0.9560(6) 0.6625(2) 0.8837(4) 0.0221(11) Uani d . 1 1 . .
H H13A 1.0565 0.6691 0.8548 0.027 Uiso calc R 1 1 . .
C C14 0.6690(6) 0.8790(2) 0.9558(4) 0.0233(11) Uani d . 1 1 . .
H H14A 0.5847 0.8586 0.9074 0.028 Uiso calc R 1 1 . .
C C15 0.6234(6) 0.9127(3) 1.0420(4) 0.0289(12) Uani d . 1 1 . .
H H15A 0.5100 0.9150 1.0526 0.035 Uiso calc R 1 1 . .
C C16 0.7436(6) 0.9430(3) 1.1123(4) 0.0295(12) Uani d . 1 1 . .
H H16A 0.7151 0.9666 1.1720 0.035 Uiso calc R 1 1 . .
C C17 0.9070(6) 0.9383(2) 1.0939(4) 0.0264(11) Uani d . 1 1 . .
H H17A 0.9930 0.9586 1.1412 0.032 Uiso calc R 1 1 . .
C C18 0.9439(6) 0.9040(2) 1.0070(4) 0.0217(10) Uani d . 1 1 . .
H H18A 1.0567 0.9014 0.9952 0.026 Uiso calc R 1 1 . .
N N1 0.6466(4) 0.82675(18) 0.7269(3) 0.0160(8) Uani d . 1 1 . .
N N2 0.8427(4) 0.71536(18) 0.8741(3) 0.0173(8) Uani d . 1 1 . .
N N3 0.8279(4) 0.87363(19) 0.9373(3) 0.0179(8) Uani d . 1 1 . .
O O1 1.2715(4) 0.80628(18) 0.8956(3) 0.0309(8) Uani d . 1 1 . .
O O2 1.0248(4) 0.95285(17) 0.6991(2) 0.0273(8) Uani d . 1 1 . .
O O3 0.9949(4) 0.74082(17) 0.6064(2) 0.0255(7) Uani d . 1 1 . .
B B1 0.3395(7) 0.5865(3) 0.7653(5) 0.0338(14) Uani d PDU 0.705(11) 1 A 1
F F1 0.5081(9) 0.5915(5) 0.7637(9) 0.056(3) Uani d PDU 0.705(11) 1 A 1
F F2 0.3088(9) 0.5538(3) 0.8585(5) 0.0468(17) Uani d PDU 0.705(11) 1 A 1
F F3 0.2785(6) 0.5397(3) 0.6835(4) 0.0522(18) Uani d PDU 0.705(11) 1 A 1
F F4 0.2648(13) 0.6503(3) 0.7527(8) 0.082(3) Uani d PDU 0.705(11) 1 A 1
B B1A 0.3395(7) 0.5865(3) 0.7653(5) 0.0338(14) Uani d PDU 0.295(11) 1 A 2
F F1A 0.5017(19) 0.5630(8) 0.776(2) 0.026(4) Uani d PDU 0.295(11) 1 A 2
F F2A 0.236(2) 0.5462(8) 0.8115(18) 0.061(5) Uani d PDU 0.295(11) 1 A 2
F F3A 0.2854(15) 0.5990(11) 0.6583(9) 0.069(6) Uani d PDU 0.295(11) 1 A 2
F F4A 0.3349(16) 0.6580(6) 0.8070(12) 0.035(3) Uani d PDU 0.295(11) 1 A 2

loop_
_atom_site_aniso_label
_atom_site_aniso_U_11
_atom_site_aniso_U_22
_atom_site_aniso_U_33
_atom_site_aniso_U_12
_atom_site_aniso_U_13
_atom_site_aniso_U_23
Re1 0.01373(11) 0.01449(11) 0.01556(11) -0.00004(9) 0.00123(7) -0.00028(9)
C1 0.029(3) 0.022(2) 0.014(2) 0.001(2) 0.004(2) 0.000(2)
C2 0.014(2) 0.022(2) 0.019(2) 0.003(2) -0.003(2) -0.007(2)
C3 0.012(2) 0.017(2) 0.026(3) -0.0014(18) -0.001(2) 0.008(2)
C4 0.024(3) 0.018(2) 0.021(3) 0.000(2) 0.004(2) 0.000(2)
C5 0.020(2) 0.028(2) 0.024(2) 0.0068(19) 0.007(2) 0.005(2)
C6 0.015(2) 0.032(2) 0.027(2) -0.0113(18) -0.0049(19) 0.005(2)
C7 0.025(3) 0.029(2) 0.022(2) -0.010(2) -0.001(2) 0.003(2)
C8 0.022(3) 0.017(2) 0.017(2) -0.0016(19) 0.001(2) 0.000(2)
C9 0.022(3) 0.023(2) 0.021(3) -0.001(2) 0.001(2) -0.002(2)
C10 0.026(3) 0.023(3) 0.020(3) -0.005(2) 0.006(2) 0.006(2)
C11 0.037(3) 0.019(2) 0.021(3) -0.005(2) 0.002(2) 0.000(2)
C12 0.029(3) 0.016(2) 0.027(3) 0.004(2) -0.001(2) -0.002(2)
C13 0.017(2) 0.025(3) 0.024(3) 0.003(2) 0.003(2) -0.004(2)
C14 0.023(3) 0.027(3) 0.020(3) -0.005(2) 0.002(2) 0.000(2)
C15 0.030(3) 0.030(3) 0.031(3) -0.001(2) 0.015(2) -0.004(2)
C16 0.036(3) 0.027(3) 0.028(3) -0.003(2) 0.013(2) -0.012(2)
C17 0.031(3) 0.023(3) 0.025(3) -0.008(2) 0.000(2) -0.008(2)
C18 0.021(3) 0.018(2) 0.025(3) -0.001(2) 0.001(2) 0.003(2)
N1 0.0159(19) 0.0144(19) 0.0174(19) -0.0027(15) 0.0015(15) 0.0026(16)
N2 0.020(2) 0.0159(18) 0.0159(19) 0.0004(16) 0.0010(16) -0.0024(16)
N3 0.021(2) 0.0170(19) 0.015(2) -0.0008(16) 0.0030(17) 0.0034(16)
O1 0.0159(19) 0.042(2) 0.033(2) 0.0020(15) -0.0057(16) 0.0022(17)
O2 0.0305(19) 0.0204(17) 0.0315(19) -0.0066(15) 0.0058(16) 0.0017(16)
O3 0.0288(19) 0.0264(18) 0.0222(18) -0.0004(15) 0.0060(15) -0.0044(16)
B1 0.025(3) 0.031(3) 0.048(4) -0.004(3) 0.013(3) -0.005(3)
F1 0.034(3) 0.092(8) 0.045(5) -0.021(4) 0.014(3) -0.029(6)
F2 0.045(4) 0.035(3) 0.063(4) -0.007(3) 0.016(3) 0.006(3)
F3 0.044(3) 0.043(4) 0.062(3) -0.008(2) -0.019(2) 0.001(3)
F4 0.121(7) 0.036(3) 0.106(7) 0.031(4) 0.075(6) 0.029(4)
B1A 0.025(3) 0.031(3) 0.048(4) -0.004(3) 0.013(3) -0.005(3)
F1A 0.017(5) 0.023(8) 0.043(8) 0.003(5) 0.017(5) -0.001(7)
F2A 0.031(8) 0.032(6) 0.130(15) -0.009(6) 0.044(9) -0.002(9)
F3A 0.038(7) 0.111(16) 0.054(6) 0.018(7) -0.010(5) -0.010(7)
F4A 0.028(7) 0.017(5) 0.059(9) 0.009(4) 0.001(6) 0.009(5)

loop_
_atom_type_symbol
_atom_type_description
_atom_type_scat_dispersion_real
_atom_type_scat_dispersion_imag
_atom_type_scat_source
C C 0.0181 0.0091 'International Tables Vol C Tables 4.2.6.8 and 6.1.1.4'
H H 0.0000 0.0000 'International Tables Vol C Tables 4.2.6.8 and 6.1.1.4'
B B 0.0090 0.0039 'International Tables Vol C Tables 4.2.6.8 and 6.1.1.4'
N N 0.0311 0.0180 'International Tables Vol C Tables 4.2.6.8 and 6.1.1.4'
O O 0.0492 0.0322 'International Tables Vol C Tables 4.2.6.8 and 6.1.1.4'
F F 0.0727 0.0534 'International Tables Vol C Tables 4.2.6.8 and 6.1.1.4'
Re Re -5.2083 5.8923 'International Tables Vol C Tables 4.2.6.8 and 6.1.1.4'

loop_
_geom_angle_atom_site_label_1
_geom_angle_atom_site_label_2
_geom_angle_atom_site_label_3
_geom_angle
C3 Re1 C1 89.17(18)
C3 Re1 C2 87.34(18)
C1 Re1 C2 86.22(18)
C3 Re1 N1 89.95(16)
C1 Re1 N1 178.97(16)
C2 Re1 N1 93.21(15)
C3 Re1 N2 91.85(15)
C1 Re1 N2 91.02(16)
C2 Re1 N2 177.13(16)
N1 Re1 N2 89.54(13)
C3 Re1 N3 176.99(16)
C1 Re1 N3 93.69(16)
C2 Re1 N3 93.77(16)
N1 Re1 N3 87.20(13)
N2 Re1 N3 87.18(12)
O1 C1 Re1 177.4(4)
O2 C2 Re1 174.7(4)
O3 C3 Re1 177.1(4)
N1 C4 C5 123.2(4)
N1 C4 H4A 118.4
C5 C4 H4A 118.4
C6 C5 C4 118.4(4)
C6 C5 H5A 120.8
C4 C5 H5A 120.8
C5 C6 C7 120.4(4)
C5 C6 H6A 119.8
C7 C6 H6A 119.8
C8 C7 C6 118.1(4)
C8 C7 H7A 121.0
C6 C7 H7A 121.0
N1 C8 C7 122.8(4)
N1 C8 H8A 118.6
C7 C8 H8A 118.6
N2 C9 C10 123.2(4)
N2 C9 H9A 118.4
C10 C9 H9A 118.4
C11 C10 C9 119.5(4)
C11 C10 H10A 120.3
C9 C10 H10A 120.3
C10 C11 C12 117.7(4)
C10 C11 H11A 121.2
C12 C11 H11A 121.2
C13 C12 C11 119.8(4)
C13 C12 H12A 120.1
C11 C12 H12A 120.1
N2 C13 C12 122.6(4)
N2 C13 H13A 118.7
C12 C13 H13A 118.7
N3 C14 C15 122.9(4)
N3 C14 H14A 118.6
C15 C14 H14A 118.6
C16 C15 C14 119.3(5)
C16 C15 H15A 120.3
C14 C15 H15A 120.3
C15 C16 C17 118.4(4)
C15 C16 H16A 120.8
C17 C16 H16A 120.8
C18 C17 C16 119.3(4)
C18 C17 H17A 120.3
C16 C17 H17A 120.3
N3 C18 C17 123.3(4)
N3 C18 H18A 118.4
C17 C18 H18A 118.4
C8 N1 C4 117.1(4)
C8 N1 Re1 122.6(3)
C4 N1 Re1 120.1(3)
C9 N2 C13 117.2(4)
C9 N2 Re1 124.4(3)
C13 N2 Re1 118.3(3)
C14 N3 C18 116.8(4)
C14 N3 Re1 123.9(3)
C18 N3 Re1 119.4(3)
F4 B1 F1 112.0(6)
F4 B1 F2 111.4(6)
F1 B1 F2 109.1(7)
F4 B1 F3 110.4(7)
F1 B1 F3 106.5(6)
F2 B1 F3 107.2(5)

loop_
_geom_bond_atom_site_label_1
_geom_bond_atom_site_label_2
_geom_bond_distance
_geom_bond_publ_flag
Re1 C3 1.916(5) y
Re1 C1 1.924(5) y
Re1 C2 1.926(5) y
Re1 N1 2.215(3) y
Re1 N2 2.229(4) y
Re1 N3 2.240(4) y
C1 O1 1.148(5) ?
C2 O2 1.146(5) ?
C3 O3 1.152(5) ?
C4 N1 1.355(6) ?
C4 C5 1.375(6) ?
C4 H4A 0.9500 ?
C5 C6 1.356(7) ?
C5 H5A 0.9500 ?
C6 C7 1.389(7) ?
C6 H6A 0.9500 ?
C7 C8 1.378(6) ?
C7 H7A 0.9500 ?
C8 N1 1.350(5) ?
C8 H8A 0.9500 ?
C9 N2 1.334(6) ?
C9 C10 1.385(6) ?
C9 H9A 0.9500 ?
C10 C11 1.372(7) ?
C10 H10A 0.9500 ?
C11 C12 1.387(7) ?
C11 H11A 0.9500 ?
C12 C13 1.376(6) ?
C12 H12A 0.9500 ?
C13 N2 1.346(6) ?
C13 H13A 0.9500 ?
C14 N3 1.348(6) ?
C14 C15 1.381(7) ?
C14 H14A 0.9500 ?
C15 C16 1.375(7) ?
C15 H15A 0.9500 ?
C16 C17 1.382(7) ?
C16 H16A 0.9500 ?
C17 C18 1.369(7) ?
C17 H17A 0.9500 ?
C18 N3 1.349(6) ?
C18 H18A 0.9500 ?
B1 F4 1.340(8) ?
B1 F1 1.376(9) ?
B1 F2 1.412(8) ?
B1 F3 1.420(7) ?

loop_
_geom_hbond_atom_site_label_D
_geom_hbond_atom_site_label_H
_geom_hbond_atom_site_label_A
_geom_hbond_site_symmetry_A
_geom_hbond_distance_DH
_geom_hbond_distance_HA
_geom_hbond_distance_DA
_geom_hbond_angle_DHA
C4 H4A F3 2_656 0.95 2.31 3.240(7) 165
C13 H13A F4 1_655 0.95 2.31 3.219(12) 160
C17 H17A F3 4_676 0.95 2.32 3.123(7) 142
C10 H10A Cg1 4_576 0.95 2.61 3.302(5) 130
